data_7003627
loop_
_publ_author_name
'Bray, David J.'
'Antonioli, Bianca'
'Clegg, Jack K.'
'Gloe, Karsten'
'Gloe, Kerstin'
'Jolliffe, Katrina A.'
'Lindoy, Leonard F.'
'Wei, Gang'
'Wenzel, Marco'

_publ_section_title
;
 Assembly of a trinuclear metallo-capsule from a tripodal
 tris(\b-diketone) derivative and copper(ii)
;
_journal_issue 13
_journal_name_full 'Dalton Transactions'
_journal_page_first 1683
_journal_page_last 1685
_journal_paper_doi 10.1039/b717685f
_journal_year 2008
_chemical_formula_moiety 'C18 H21 N3 O6 S3'
_chemical_formula_sum 'C18 H21 N3 O6 S3'
_chemical_formula_weight 471.56
_chemical_name_systematic
;
?
;
_space_group_IT_number 2
_symmetry_cell_setting triclinic
_symmetry_Int_Tables_number 2
_symmetry_space_group_name_Hall '-P 1'
_symmetry_space_group_name_H-M 'P -1'
_atom_sites_solution_hydrogens geom
_atom_sites_solution_primary direct
_atom_sites_solution_secondary difmap
_audit_creation_method SHELXL-97
_cell_angle_alpha 101.357(3)
_cell_angle_beta 99.921(3)
_cell_angle_gamma 94.398(3)
_cell_formula_units_Z 2
_cell_length_a 7.0789(4)
_cell_length_b 9.7470(7)
_cell_length_c 16.2360(11)
_cell_measurement_reflns_used 6782
_cell_measurement_temperature 150(2)
_cell_measurement_theta_max 28.25
_cell_measurement_theta_min 2.68
_cell_volume 1074.77(12)
_computing_cell_refinement 'SAINT (Bruker-Nonius, 2003)'
_computing_data_collection 'APEX (Bruker-Nonius, 2003)'
_computing_data_reduction 'SAINT (Bruker-Nonius, 2003), XPREP (Bruker-Nonius, 2003)'
_computing_molecular_graphics
;ORTEP-3 (Farrugia, 1997)
WINGX-32 (Farrugia, 1999)
;
_computing_publication_material 'enCIFer 1.1 (CCDC, 2005)'
_computing_structure_refinement 'SHELXL-97 (Sheldrick, 1997)'
_computing_structure_solution 'SIR97 (Altomare, et. al. 1997)'
_diffrn_ambient_temperature 150(2)
_diffrn_measured_fraction_theta_full 0.974
_diffrn_measured_fraction_theta_max 0.974
_diffrn_measurement_device_type APEXII-FR591
_diffrn_measurement_method \w+\f
_diffrn_radiation_monochromator graphite
_diffrn_radiation_source 'rotating anode'
_diffrn_radiation_type MoK\a
_diffrn_radiation_wavelength 0.71073
_diffrn_reflns_av_R_equivalents 0.0473
_diffrn_reflns_av_sigmaI/netI 0.0516
_diffrn_reflns_limit_h_max 9
_diffrn_reflns_limit_h_min -8
_diffrn_reflns_limit_k_max 13
_diffrn_reflns_limit_k_min -12
_diffrn_reflns_limit_l_max 21
_diffrn_reflns_limit_l_min -21
_diffrn_reflns_number 20872
_diffrn_reflns_theta_full 28.34
_diffrn_reflns_theta_max 28.34
_diffrn_reflns_theta_min 2.61
_diffrn_standards_decay_% 0
_diffrn_standards_interval_count 0
_diffrn_standards_interval_time 0
_diffrn_standards_number 0
_exptl_absorpt_coefficient_mu 0.385
_exptl_absorpt_correction_T_max 0.981
_exptl_absorpt_correction_T_min 0.853
_exptl_absorpt_correction_type multi-scan
_exptl_absorpt_process_details 'SADABS (Sheldrick, 2003)'
_exptl_crystal_colour colourless
_exptl_crystal_density_diffrn 1.457
_exptl_crystal_density_method 'not measured'
_exptl_crystal_description needle
_exptl_crystal_F_000 492
_exptl_crystal_size_max 0.300
_exptl_crystal_size_mid 0.070
_exptl_crystal_size_min 0.050
_refine_diff_density_max 0.338
_refine_diff_density_min -0.358
_refine_diff_density_rms 0.066
_refine_ls_extinction_method none
_refine_ls_goodness_of_fit_ref 1.019
_refine_ls_hydrogen_treatment mixed
_refine_ls_matrix_type full
_refine_ls_number_parameters 292
_refine_ls_number_reflns 5224
_refine_ls_number_restraints 5
_refine_ls_restrained_S_all 1.018
_refine_ls_R_factor_all 0.0636
_refine_ls_R_factor_gt 0.0382
_refine_ls_shift/su_max 0.001
_refine_ls_shift/su_mean 0.000
_refine_ls_structure_factor_coef Fsqd
_refine_ls_weighting_details 'calc w=1/[\s^2^(Fo^2^)+(0.0390P)^2^+0.5838P] where P=(Fo^2^+2Fc^2^)/3'
_refine_ls_weighting_scheme calc
_refine_ls_wR_factor_gt 0.0864
_refine_ls_wR_factor_ref 0.0970
_reflns_number_gt 3847
_reflns_number_total 5224
_reflns_threshold_expression >2sigma(I)
_cod_data_source_file b717685f.txt
_cod_data_source_block ld01sad
_cod_depositor_comments
;
The following automatic conversions were performed:
data name '_symmetry_intl_tables_number' replaced with
'_symmetry_Int_Tables_number' as specified in the replacement file
'/home/antanas/src/cod-tools/trunk/data/replacement-values/replacement_tags.lst'.

Automatic conversion script
Id: cif_correct_tags 4998 2017-03-02 13:24:31Z antanas 
;
_cod_original_sg_symbol_H-M P-1
_cod_database_code 7003627

loop_
_symmetry_equiv_pos_as_xyz
'x, y, z'
'-x, -y, -z'

loop_
_atom_site_label
_atom_site_type_symbol
_atom_site_fract_x
_atom_site_fract_y
_atom_site_fract_z
_atom_site_U_iso_or_equiv
_atom_site_adp_type
_atom_site_occupancy
_atom_site_symmetry_multiplicity
_atom_site_calc_flag
_atom_site_refinement_flags
_atom_site_disorder_assembly
_atom_site_disorder_group
C1 C 0.5107(3) -0.0402(2) 0.71021(15) 0.0322(5) Uani 1 1 d . A .
H1A H 0.5011 -0.1418 0.7077 0.048 Uiso 1 1 calc R . .
H1B H 0.5749 0.0104 0.7677 0.048 Uiso 1 1 calc R . .
H1C H 0.5858 -0.0176 0.6683 0.048 Uiso 1 1 calc R . .
C2 C 0.3134(3) 0.0031(2) 0.69032(13) 0.0230(4) Uani 1 1 d . . .
C3 C 0.2411(3) 0.11146(19) 0.74450(12) 0.0199(4) Uani 1 1 d . A .
C4 C 0.0539(3) 0.1474(2) 0.71865(13) 0.0249(4) Uani 1 1 d . . .
C5 C -0.0307(3) 0.2638(2) 0.77000(16) 0.0343(5) Uani 1 1 d . A .
H5A H 0.0246 0.3548 0.7625 0.052 Uiso 1 1 calc R . .
H5B H -0.0010 0.2599 0.8307 0.052 Uiso 1 1 calc R . .
H5C H -0.1710 0.2529 0.7505 0.052 Uiso 1 1 calc R . .
C6 C 0.5007(3) 0.34635(19) 0.82412(11) 0.0152(4) Uani 1 1 d . A .
C7 C 0.5238(4) 0.2309(3) 0.53293(15) 0.0370(6) Uani 1 1 d . C .
H7A H 0.5745 0.2046 0.5870 0.055 Uiso 1 1 calc R . .
H7B H 0.6143 0.3045 0.5231 0.055 Uiso 1 1 calc R . .
H7C H 0.5077 0.1482 0.4859 0.055 Uiso 1 1 calc R . .
C8 C 0.3339(3) 0.2846(2) 0.53709(13) 0.0273(5) Uani 1 1 d . . .
C9 C 0.3124(3) 0.4195(2) 0.58219(12) 0.0221(4) Uani 1 1 d . C .
C10 C 0.1255(3) 0.4566(2) 0.59076(13) 0.0273(5) Uani 1 1 d . . .
C11 C 0.0921(4) 0.5928(3) 0.64416(15) 0.0367(6) Uani 1 1 d . C .
H11A H -0.0470 0.5986 0.6386 0.055 Uiso 1 1 calc R . .
H11B H 0.1522 0.6714 0.6247 0.055 Uiso 1 1 calc R . .
H11C H 0.1492 0.5976 0.7042 0.055 Uiso 1 1 calc R . .
C12 C 0.5587(3) 0.48853(19) 0.73651(11) 0.0161(4) Uani 1 1 d . C .
C13 C 1.2571(3) 0.6389(2) 0.89474(14) 0.0288(5) Uani 1 1 d . F .
H13A H 1.3615 0.6403 0.8623 0.043 Uiso 1 1 calc R . .
H13B H 1.1712 0.5508 0.8726 0.043 Uiso 1 1 calc R . .
H13C H 1.3119 0.6459 0.9553 0.043 Uiso 1 1 calc R . .
C14 C 1.1456(3) 0.7603(2) 0.88564(12) 0.0205(4) Uani 1 1 d . . .
C15 C 0.9719(3) 0.7776(2) 0.91591(12) 0.0184(4) Uani 1 1 d . F .
C16 C 0.8776(3) 0.8983(2) 0.90776(12) 0.0206(4) Uani 1 1 d . . .
C17 C 0.6954(3) 0.9258(2) 0.93888(14) 0.0274(5) Uani 1 1 d . F .
H17A H 0.6802 1.0263 0.9456 0.041 Uiso 1 1 calc R . .
H17B H 0.7003 0.8988 0.9942 0.041 Uiso 1 1 calc R . .
H17C H 0.5857 0.8705 0.8974 0.041 Uiso 1 1 calc R . .
C18 C 0.7160(3) 0.53834(19) 0.87301(11) 0.0155(4) Uani 1 1 d . F .
N1 N 0.4578(2) 0.37318(16) 0.74547(10) 0.0170(3) Uani 1 1 d . . .
N2 N 0.6928(2) 0.57537(16) 0.79690(9) 0.0170(3) Uani 1 1 d . . .
N3 N 0.6258(2) 0.42461(16) 0.89093(9) 0.0171(3) Uani 1 1 d . . .
O1 O 0.2076(2) -0.06382(16) 0.61944(10) 0.0318(4) Uani 1 1 d D A 1
H1O H 0.097(2) -0.023(3) 0.6159(17) 0.048 Uiso 1 1 d D B 1
O2 O -0.0539(2) 0.08184(17) 0.64779(10) 0.0345(4) Uani 1 1 d . A .
O3 O 0.1835(2) 0.19736(17) 0.49859(11) 0.0391(4) Uani 1 1 d D C 1
H2O H 0.080(6) 0.242(6) 0.504(4) 0.059 Uiso 0.50 1 d PD D 1
O4 O -0.0240(2) 0.37083(18) 0.55311(11) 0.0379(4) Uani 1 1 d D C 2
H2OA H 0.007(9) 0.289(3) 0.527(4) 0.057 Uiso 0.50 1 d PD E 2
O5 O 1.2168(2) 0.85252(16) 0.84915(10) 0.0278(3) Uani 1 1 d D F 1
H3O H 1.133(6) 0.915(5) 0.847(4) 0.042 Uiso 0.50 1 d PD G 1
O6 O 0.9495(2) 0.99191(15) 0.87191(10) 0.0278(3) Uani 1 1 d D F 3
H3OA H 1.058(5) 0.962(6) 0.859(4) 0.042 Uiso 0.50 1 d PD H 3
S1 S 0.38157(8) 0.19529(5) 0.84484(3) 0.02114(12) Uani 1 1 d . . .
S2 S 0.51677(8) 0.53723(5) 0.63671(3) 0.02240(13) Uani 1 1 d . . .
S3 S 0.87249(7) 0.64713(5) 0.96201(3) 0.01935(12) Uani 1 1 d . . .

loop_
_atom_site_aniso_label
_atom_site_aniso_U_11
_atom_site_aniso_U_22
_atom_site_aniso_U_33
_atom_site_aniso_U_23
_atom_site_aniso_U_13
_atom_site_aniso_U_12
C1 0.0316(13) 0.0320(12) 0.0314(12) 0.0015(10) 0.0063(10) 0.0065(10)
C2 0.0272(12) 0.0195(10) 0.0225(10) 0.0064(8) 0.0055(9) -0.0028(8)
C3 0.0249(11) 0.0141(9) 0.0201(9) 0.0045(7) 0.0043(8) -0.0037(8)
C4 0.0257(12) 0.0205(10) 0.0283(11) 0.0061(8) 0.0064(9) -0.0025(9)
C5 0.0308(13) 0.0288(12) 0.0419(13) 0.0033(10) 0.0063(10) 0.0069(10)
C6 0.0165(10) 0.0150(9) 0.0155(9) 0.0046(7) 0.0049(7) 0.0021(7)
C7 0.0418(15) 0.0361(13) 0.0302(12) -0.0003(10) 0.0068(11) 0.0065(11)
C8 0.0348(13) 0.0285(11) 0.0157(9) 0.0056(8) -0.0021(9) -0.0018(10)
C9 0.0241(11) 0.0255(11) 0.0150(9) 0.0076(8) -0.0016(8) -0.0029(9)
C10 0.0302(12) 0.0295(12) 0.0207(10) 0.0098(9) -0.0016(9) -0.0030(9)
C11 0.0376(14) 0.0376(14) 0.0353(13) 0.0073(10) 0.0071(11) 0.0079(11)
C12 0.0172(10) 0.0175(9) 0.0146(8) 0.0043(7) 0.0043(7) 0.0026(7)
C13 0.0280(12) 0.0300(12) 0.0307(11) 0.0072(9) 0.0101(9) 0.0069(9)
C14 0.0206(11) 0.0228(10) 0.0148(9) 0.0014(7) -0.0002(8) -0.0023(8)
C15 0.0194(10) 0.0196(10) 0.0144(9) 0.0029(7) 0.0019(7) -0.0034(8)
C16 0.0209(10) 0.0209(10) 0.0172(9) 0.0036(7) -0.0016(8) -0.0019(8)
C17 0.0230(12) 0.0302(12) 0.0291(11) 0.0071(9) 0.0039(9) 0.0044(9)
C18 0.0153(10) 0.0168(9) 0.0149(8) 0.0033(7) 0.0036(7) 0.0036(7)
N1 0.0194(9) 0.0165(8) 0.0147(7) 0.0044(6) 0.0020(6) -0.0004(6)
N2 0.0183(8) 0.0182(8) 0.0143(7) 0.0043(6) 0.0029(6) -0.0005(6)
N3 0.0202(9) 0.0177(8) 0.0140(7) 0.0052(6) 0.0029(6) 0.0013(6)
O1 0.0327(9) 0.0289(9) 0.0280(8) -0.0036(6) 0.0014(7) 0.0024(7)
O2 0.0292(9) 0.0341(9) 0.0334(9) 0.0003(7) -0.0031(7) 0.0003(7)
O3 0.0400(11) 0.0311(9) 0.0353(9) -0.0024(7) -0.0074(8) -0.0053(8)
O4 0.0259(9) 0.0380(10) 0.0449(10) 0.0088(8) -0.0028(7) -0.0046(7)
O5 0.0243(8) 0.0301(9) 0.0324(8) 0.0116(7) 0.0106(7) 0.0001(6)
O6 0.0262(9) 0.0242(8) 0.0363(8) 0.0139(7) 0.0069(7) 0.0012(6)
S1 0.0286(3) 0.0181(2) 0.0169(2) 0.00676(18) 0.0042(2) -0.0042(2)
S2 0.0270(3) 0.0248(3) 0.0144(2) 0.00892(19) -0.00023(19) -0.0062(2)
S3 0.0233(3) 0.0207(2) 0.0125(2) 0.00471(17) 0.00046(18) -0.00378(19)

loop_
_atom_type_symbol
_atom_type_description
_atom_type_scat_dispersion_real
_atom_type_scat_dispersion_imag
_atom_type_scat_source
C C 0.0033 0.0016 'International Tables Vol C Tables 4.2.6.8 and 6.1.1.4'
H H 0.0000 0.0000 'International Tables Vol C Tables 4.2.6.8 and 6.1.1.4'
N N 0.0061 0.0033 'International Tables Vol C Tables 4.2.6.8 and 6.1.1.4'
O O 0.0106 0.0060 'International Tables Vol C Tables 4.2.6.8 and 6.1.1.4'
S S 0.1246 0.1234 'International Tables Vol C Tables 4.2.6.8 and 6.1.1.4'

loop_
_geom_angle_atom_site_label_1
_geom_angle_atom_site_label_2
_geom_angle_atom_site_label_3
_geom_angle
_geom_angle_site_symmetry_1
_geom_angle_site_symmetry_3
_geom_angle_publ_flag
C2 C1 H1A 109.5 . . ?
C2 C1 H1B 109.5 . . ?
H1A C1 H1B 109.5 . . ?
C2 C1 H1C 109.5 . . ?
H1A C1 H1C 109.5 . . ?
H1B C1 H1C 109.5 . . ?
O1 C2 C3 120.2(2) . . ?
O1 C2 C1 115.86(18) . . ?
C3 C2 C1 123.93(19) . . ?
C4 C3 C2 119.57(18) . . ?
C4 C3 S1 120.44(15) . . ?
C2 C3 S1 119.94(16) . . ?
O2 C4 C3 121.04(19) . . ?
O2 C4 C5 115.8(2) . . ?
C3 C4 C5 123.12(19) . . ?
C4 C5 H5A 109.5 . . ?
C4 C5 H5B 109.5 . . ?
H5A C5 H5B 109.5 . . ?
C4 C5 H5C 109.5 . . ?
H5A C5 H5C 109.5 . . ?
H5B C5 H5C 109.5 . . ?
N3 C6 N1 126.55(17) . . ?
N3 C6 S1 114.82(13) . . ?
N1 C6 S1 118.63(14) . . ?
C8 C7 H7A 109.5 . . ?
C8 C7 H7B 109.5 . . ?
H7A C7 H7B 109.5 . . ?
C8 C7 H7C 109.5 . . ?
H7A C7 H7C 109.5 . . ?
H7B C7 H7C 109.5 . . ?
O3 C8 C9 120.2(2) . . ?
O3 C8 C7 116.0(2) . . ?
C9 C8 C7 123.8(2) . . ?
C8 C9 C10 119.99(19) . . ?
C8 C9 S2 120.35(17) . . ?
C10 C9 S2 119.39(16) . . ?
O4 C10 C9 120.1(2) . . ?
O4 C10 C11 116.8(2) . . ?
C9 C10 C11 123.1(2) . . ?
C10 C11 H11A 109.5 . . ?
C10 C11 H11B 109.5 . . ?
H11A C11 H11B 109.5 . . ?
C10 C11 H11C 109.5 . . ?
H11A C11 H11C 109.5 . . ?
H11B C11 H11C 109.5 . . ?
N1 C12 N2 126.68(17) . . ?
N1 C12 S2 118.59(14) . . ?
N2 C12 S2 114.73(13) . . ?
C14 C13 H13A 109.5 . . ?
C14 C13 H13B 109.5 . . ?
H13A C13 H13B 109.5 . . ?
C14 C13 H13C 109.5 . . ?
H13A C13 H13C 109.5 . . ?
H13B C13 H13C 109.5 . . ?
O5 C14 C15 120.33(19) . . ?
O5 C14 C13 116.61(18) . . ?
C15 C14 C13 123.06(19) . . ?
C14 C15 C16 119.87(18) . . ?
C14 C15 S3 119.56(15) . . ?
C16 C15 S3 120.56(15) . . ?
O6 C16 C15 120.05(18) . . ?
O6 C16 C17 116.54(18) . . ?
C15 C16 C17 123.41(18) . . ?
C16 C17 H17A 109.5 . . ?
C16 C17 H17B 109.5 . . ?
H17A C17 H17B 109.5 . . ?
C16 C17 H17C 109.5 . . ?
H17A C17 H17C 109.5 . . ?
H17B C17 H17C 109.5 . . ?
N2 C18 N3 126.41(17) . . ?
N2 C18 S3 119.67(14) . . ?
N3 C18 S3 113.89(13) . . ?
C12 N1 C6 113.57(16) . . ?
C18 N2 C12 113.22(16) . . ?
C6 N3 C18 113.50(15) . . ?
C2 O1 H1O 105.0(18) . . ?
C8 O3 H2O 108(4) . . ?
C10 O4 H2OA 112(4) . . ?
C14 O5 H3O 106(4) . . ?
C16 O6 H3OA 105(4) . . ?
C6 S1 C3 103.65(9) . . ?
C9 S2 C12 101.41(9) . . ?
C15 S3 C18 101.99(9) . . ?

loop_
_geom_bond_atom_site_label_1
_geom_bond_atom_site_label_2
_geom_bond_distance
_geom_bond_site_symmetry_2
_geom_bond_publ_flag
C1 C2 1.490(3) . ?
C1 H1A 0.9800 . ?
C1 H1B 0.9800 . ?
C1 H1C 0.9800 . ?
C2 O1 1.282(2) . ?
C2 C3 1.423(3) . ?
C3 C4 1.412(3) . ?
C3 S1 1.762(2) . ?
C4 O2 1.283(3) . ?
C4 C5 1.498(3) . ?
C5 H5A 0.9800 . ?
C5 H5B 0.9800 . ?
C5 H5C 0.9800 . ?
C6 N3 1.335(2) . ?
C6 N1 1.342(2) . ?
C6 S1 1.7591(18) . ?
C7 C8 1.487(3) . ?
C7 H7A 0.9800 . ?
C7 H7B 0.9800 . ?
C7 H7C 0.9800 . ?
C8 O3 1.292(3) . ?
C8 C9 1.407(3) . ?
C9 C10 1.420(3) . ?
C9 S2 1.760(2) . ?
C10 O4 1.278(3) . ?
C10 C11 1.495(3) . ?
C11 H11A 0.9800 . ?
C11 H11B 0.9800 . ?
C11 H11C 0.9800 . ?
C12 N1 1.331(2) . ?
C12 N2 1.345(2) . ?
C12 S2 1.7601(19) . ?
C13 C14 1.488(3) . ?
C13 H13A 0.9800 . ?
C13 H13B 0.9800 . ?
C13 H13C 0.9800 . ?
C14 O5 1.287(2) . ?
C14 C15 1.410(3) . ?
C15 C16 1.413(3) . ?
C15 S3 1.7585(19) . ?
C16 O6 1.292(2) . ?
C16 C17 1.489(3) . ?
C17 H17A 0.9800 . ?
C17 H17B 0.9800 . ?
C17 H17C 0.9800 . ?
C18 N2 1.341(2) . ?
C18 N3 1.343(2) . ?
C18 S3 1.7619(19) . ?
O1 H1O 0.902(10) . ?
O3 H2O 0.887(10) . ?
O4 H2OA 0.888(10) . ?
O5 H3O 0.886(10) . ?
O6 H3OA 0.883(10) . ?

loop_
_geom_hbond_atom_site_label_D
_geom_hbond_atom_site_label_H
_geom_hbond_atom_site_label_A
_geom_hbond_distance_DH
_geom_hbond_distance_HA
_geom_hbond_distance_DA
_geom_hbond_angle_DHA
_geom_hbond_site_symmetry_A
O1 H1O O2 0.902(10) 1.615(14) 2.468(2) 156(3) .
O3 H2O O4 0.887(10) 1.65(3) 2.457(2) 151(6) .
O4 H2OA O3 0.888(10) 1.67(4) 2.457(2) 147(6) .
O6 H3OA O5 0.883(10) 1.62(3) 2.450(2) 156(6) .
O5 H3O O6 0.886(10) 1.62(3) 2.450(2) 155(6) .

loop_
_geom_torsion_atom_site_label_1
_geom_torsion_atom_site_label_2
_geom_torsion_atom_site_label_3
_geom_torsion_atom_site_label_4
_geom_torsion
_geom_torsion_site_symmetry_1
_geom_torsion_site_symmetry_2
_geom_torsion_site_symmetry_3
_geom_torsion_site_symmetry_4
_geom_torsion_publ_flag
O1 C2 C3 C4 -1.7(3) . . . . ?
C1 C2 C3 C4 178.14(19) . . . . ?
O1 C2 C3 S1 175.99(15) . . . . ?
C1 C2 C3 S1 -4.2(3) . . . . ?
C2 C3 C4 O2 1.5(3) . . . . ?
S1 C3 C4 O2 -176.19(16) . . . . ?
C2 C3 C4 C5 -177.52(19) . . . . ?
S1 C3 C4 C5 4.8(3) . . . . ?
O3 C8 C9 C10 4.6(3) . . . . ?
C7 C8 C9 C10 -173.0(2) . . . . ?
O3 C8 C9 S2 178.59(16) . . . . ?
C7 C8 C9 S2 1.0(3) . . . . ?
C8 C9 C10 O4 -4.3(3) . . . . ?
S2 C9 C10 O4 -178.42(16) . . . . ?
C8 C9 C10 C11 174.3(2) . . . . ?
S2 C9 C10 C11 0.3(3) . . . . ?
O5 C14 C15 C16 -1.3(3) . . . . ?
C13 C14 C15 C16 177.69(18) . . . . ?
O5 C14 C15 S3 177.68(14) . . . . ?
C13 C14 C15 S3 -3.3(3) . . . . ?
C14 C15 C16 O6 0.7(3) . . . . ?
S3 C15 C16 O6 -178.33(14) . . . . ?
C14 C15 C16 C17 -179.22(18) . . . . ?
S3 C15 C16 C17 1.8(3) . . . . ?
N2 C12 N1 C6 0.0(3) . . . . ?
S2 C12 N1 C6 -179.72(13) . . . . ?
N3 C6 N1 C12 2.0(3) . . . . ?
S1 C6 N1 C12 -178.87(14) . . . . ?
N3 C18 N2 C12 2.7(3) . . . . ?
S3 C18 N2 C12 -175.26(13) . . . . ?
N1 C12 N2 C18 -2.1(3) . . . . ?
S2 C12 N2 C18 177.60(13) . . . . ?
N1 C6 N3 C18 -1.5(3) . . . . ?
S1 C6 N3 C18 179.34(13) . . . . ?
N2 C18 N3 C6 -1.1(3) . . . . ?
S3 C18 N3 C6 176.99(13) . . . . ?
N3 C6 S1 C3 -176.62(14) . . . . ?
N1 C6 S1 C3 4.16(17) . . . . ?
C4 C3 S1 C6 -87.46(17) . . . . ?
C2 C3 S1 C6 94.90(16) . . . . ?
C8 C9 S2 C12 -86.93(17) . . . . ?
C10 C9 S2 C12 87.12(17) . . . . ?
N1 C12 S2 C9 8.75(18) . . . . ?
N2 C12 S2 C9 -171.00(15) . . . . ?
C14 C15 S3 C18 -91.92(16) . . . . ?
C16 C15 S3 C18 87.06(17) . . . . ?
N2 C18 S3 C15 -4.34(17) . . . . ?
N3 C18 S3 C15 177.44(14) . . . . ?
